data_7237715
loop_
_publ_author_name
'Bellucci, Luca'
'Bottaro, Gregorio'
'Labella, Luca'
'Marchetti, Fabio'
'Samaritani, Simona'
'Belli Dell&#x2019;Amico, Daniela'
'Armelao, Lidia'

_publ_section_title
;
 Luminescent sequence-dependent materials through a step by step assembly
 of RE1--1,4-benzendicarboxylate--RE2 (REx = Y3+, Eu3+ and Tb3+)
 architectures on a silica surface
;
_journal_issue 15
_journal_name_full 'Journal of Materials Chemistry C'
_journal_page_first 4415
_journal_paper_doi 10.1039/C9TC00181F
_journal_volume 7
_journal_year 2019
_chemical_formula_moiety 'C8 H4 O4, C8 H6 O4, 2(C8 H20 N)'
_chemical_formula_sum 'C32 H50 N2 O8'
_chemical_formula_weight 590.74
_chemical_name_systematic 'dibuthylammonium terephtalate terephtalic acid solvate'
_space_group_crystal_system monoclinic
_space_group_IT_number 15
_space_group_name_Hall '-C 2yc'
_space_group_name_H-M_alt 'C 1 2/c 1'
_atom_sites_solution_hydrogens mixed
_audit_creation_method SHELXL-2014/7
_audit_update_record
;
2018-12-11 deposited with the CCDC.	2019-03-11 downloaded from the CCDC.
;
_cell_angle_alpha 90
_cell_angle_beta 102.187(6)
_cell_angle_gamma 90
_cell_formula_units_Z 4
_cell_length_a 22.420(5)
_cell_length_b 11.633(2)
_cell_length_c 13.542(3)
_cell_measurement_reflns_used 3354
_cell_measurement_temperature 293(2)
_cell_measurement_theta_max 24.23
_cell_measurement_theta_min 3.08
_cell_volume 3452.3(12)
_computing_cell_refinement 'Bruker SAINT'
_computing_data_collection 'Bruker APEX2'
_computing_data_reduction 'Bruker SAINT'
_computing_molecular_graphics 'Bruker SHELXTL'
_computing_publication_material 'WinGX publication routines (Farrugia, 1999)'
_computing_structure_refinement 'SHELXL-2014/7 (Sheldrick, 2014)'
_computing_structure_solution 'SHELXS-97 (Sheldrick, 1997)'
_diffrn_ambient_temperature 293(2)
_diffrn_measured_fraction_theta_full 0.988
_diffrn_measured_fraction_theta_max 0.988
_diffrn_measurement_device_type 'Bruker APEX-II CCD'
_diffrn_measurement_method '\f and \w scans'
_diffrn_radiation_monochromator graphite
_diffrn_radiation_source 'sealed tube'
_diffrn_radiation_type MoK\a
_diffrn_radiation_wavelength 0.71073
_diffrn_reflns_av_R_equivalents 0.0238
_diffrn_reflns_av_unetI/netI 0.0233
_diffrn_reflns_Laue_measured_fraction_full 0.988
_diffrn_reflns_Laue_measured_fraction_max 0.988
_diffrn_reflns_limit_h_max 26
_diffrn_reflns_limit_h_min -26
_diffrn_reflns_limit_k_max 13
_diffrn_reflns_limit_k_min -13
_diffrn_reflns_limit_l_max 15
_diffrn_reflns_limit_l_min -14
_diffrn_reflns_number 11993
_diffrn_reflns_point_group_measured_fraction_full 0.988
_diffrn_reflns_point_group_measured_fraction_max 0.988
_diffrn_reflns_theta_full 24.993
_diffrn_reflns_theta_max 24.993
_diffrn_reflns_theta_min 2.627
_exptl_absorpt_coefficient_mu 0.081
_exptl_absorpt_correction_T_max 0.7452
_exptl_absorpt_correction_T_min 0.6843
_exptl_absorpt_correction_type multi-scan
_exptl_absorpt_process_details 'Bruker SADABS'
_exptl_crystal_colour white
_exptl_crystal_density_diffrn 1.137
_exptl_crystal_description Prism
_exptl_crystal_F_000 1280
_exptl_crystal_size_max 0.40
_exptl_crystal_size_mid 0.32
_exptl_crystal_size_min 0.28
_refine_diff_density_max 0.549
_refine_diff_density_min -0.215
_refine_diff_density_rms 0.040
_refine_ls_extinction_method none
_refine_ls_goodness_of_fit_ref 1.013
_refine_ls_hydrogen_treatment mixed
_refine_ls_matrix_type full
_refine_ls_number_parameters 199
_refine_ls_number_reflns 2989
_refine_ls_number_restraints 0
_refine_ls_restrained_S_all 1.013
_refine_ls_R_factor_all 0.0836
_refine_ls_R_factor_gt 0.0589
_refine_ls_shift/su_max 0.000
_refine_ls_shift/su_mean 0.000
_refine_ls_structure_factor_coef Fsqd
_refine_ls_weighting_details 'w=1/[\s^2^(Fo^2^)+(0.1333P)^2^+1.4323P] where P=(Fo^2^+2Fc^2^)/3'
_refine_ls_weighting_scheme calc
_refine_ls_wR_factor_gt 0.1821
_refine_ls_wR_factor_ref 0.2078
_reflns_Friedel_coverage 0.000
_reflns_number_gt 2130
_reflns_number_total 2989
_reflns_threshold_expression 'I > 2\s(I)'
_cod_data_source_file c9tc00181f2.cif
_cod_data_source_block shelx
_cod_depositor_comments
;
The following automatic conversions were performed:

data item '_exptl_absorpt_correction_type' value 'Multi-scan' was
changed to 'multi-scan' in accordance with the
/home/saulius/struct/COD-crude-data/automatic-downloads/DataCite-retrospective/RSC/depositions/lib/dictionaries/cif_core.dic
dictionary named 'cif_core.dic' version 2.4.2 last updated on
2011-04-26.

Automatic conversion script
Id: cif_fix_values 6909 2019-04-08 15:41:33Z antanas 
;
_cod_original_sg_symbol_H-M 'C 2/c'
_cod_database_code 7237715
_shelx_shelxl_version_number 2014/7
_shelx_space_group_comment
;
The symmetry employed for this shelxl refinement is uniquely defined
by the following loop, which should always be used as a source of
symmetry information in preference to the above space-group names.
They are only intended as comments.
;

loop_
_space_group_symop_operation_xyz
'x, y, z'
'-x, y, -z+1/2'
'x+1/2, y+1/2, z'
'-x+1/2, y+1/2, -z+1/2'
'-x, -y, -z'
'x, -y, z-1/2'
'-x+1/2, -y+1/2, -z'
'x+1/2, -y+1/2, z-1/2'

loop_
_atom_site_label
_atom_site_type_symbol
_atom_site_fract_x
_atom_site_fract_y
_atom_site_fract_z
_atom_site_U_iso_or_equiv
_atom_site_adp_type
_atom_site_occupancy
_atom_site_site_symmetry_order
_atom_site_calc_flag
_atom_site_refinement_flags_posn
_atom_site_refinement_flags_adp
C1 C 0.76201(9) 0.49795(19) 0.51682(17) 0.0457(5) Uani 1 1 d . .
C2 C 0.75659(9) 0.36932(18) 0.50829(16) 0.0432(5) Uani 1 1 d . .
C3 C 0.80760(9) 0.2981(2) 0.52404(18) 0.0515(6) Uani 1 1 d . .
H3 H 0.8465 0.3300 0.5403 0.062 Uiso 1 1 calc R U
C4 C 0.80080(10) 0.1810(2) 0.51567(19) 0.0519(6) Uani 1 1 d . .
H4 H 0.8345(12) 0.131(2) 0.5192(19) 0.070(8) Uiso 1 1 d . .
C5 C 0.88978(11) 0.4732(2) 0.3278(2) 0.0537(6) Uani 1 1 d . .
C6 C 0.94734(10) 0.46326(19) 0.28885(18) 0.0498(6) Uani 1 1 d . .
C7 C 0.94341(11) 0.4621(2) 0.1854(2) 0.0604(7) Uani 1 1 d . .
H7 H 0.9053 0.4622 0.1417 0.072 Uiso 1 1 calc R U
C8 C 0.99565(11) 0.4610(2) 0.1466(2) 0.0594(7) Uani 1 1 d . .
H8 H 0.9935(13) 0.458(2) 0.078(2) 0.070(8) Uiso 1 1 d . .
C9 C 0.65439(14) 0.7286(3) 0.6714(3) 0.0777(9) Uani 1 1 d . .
H9A H 0.6466 0.7911 0.7145 0.093 Uiso 1 1 calc R U
H9B H 0.6604 0.6591 0.7118 0.093 Uiso 1 1 calc R U
C10 C 0.60015(13) 0.7135(3) 0.5875(3) 0.0860(10) Uani 1 1 d . .
H10A H 0.6061 0.6462 0.5483 0.103 Uiso 1 1 calc R U
H10B H 0.5964 0.7798 0.5431 0.103 Uiso 1 1 calc R U
C11 C 0.54121(17) 0.6995(4) 0.6260(4) 0.1368(19) Uani 1 1 d . .
H11A H 0.5454 0.6335 0.6707 0.164 Uiso 1 1 calc R U
H11B H 0.5358 0.7669 0.6654 0.164 Uiso 1 1 calc R U
C12 C 0.48599(19) 0.6841(5) 0.5457(5) 0.189(3) Uani 1 1 d . .
H12A H 0.4510 0.6759 0.5756 0.284 Uiso 1 1 calc R U
H12B H 0.4807 0.7499 0.5019 0.284 Uiso 1 1 calc R U
H12C H 0.4904 0.6164 0.5073 0.284 Uiso 1 1 calc R U
C13 C 0.76351(15) 0.7801(3) 0.7217(3) 0.0903(10) Uani 1 1 d . .
H13A H 0.7537 0.8470 0.7580 0.108 Uiso 1 1 calc R U
H13B H 0.7698 0.7157 0.7682 0.108 Uiso 1 1 calc R U
C14 C 0.81958(16) 0.8019(4) 0.6858(3) 0.1058(12) Uani 1 1 d . .
H14A H 0.8118 0.8588 0.6323 0.127 Uiso 1 1 calc R U
H14B H 0.8329 0.7316 0.6585 0.127 Uiso 1 1 calc R U
C15 C 0.8705(2) 0.8460(5) 0.7740(4) 0.1412(18) Uani 1 1 d . .
H15A H 0.8551 0.9091 0.8082 0.169 Uiso 1 1 calc R U
H15B H 0.8829 0.7847 0.8226 0.169 Uiso 1 1 calc R U
C16 C 0.9224(3) 0.8841(7) 0.7348(6) 0.221(3) Uani 1 1 d . .
H16A H 0.9537 0.9113 0.7894 0.331 Uiso 1 1 calc R U
H16B H 0.9378 0.8212 0.7017 0.331 Uiso 1 1 calc R U
H16C H 0.9100 0.9453 0.6873 0.331 Uiso 1 1 calc R U
O01 O 0.80852(7) 0.54585(12) 0.49566(12) 0.0523(5) Uani 1 1 d . .
O02 O 0.71960(8) 0.55068(13) 0.54295(16) 0.0681(6) Uani 1 1 d . .
O03 O 0.89899(8) 0.47321(17) 0.42688(14) 0.0662(6) Uani 1 1 d . .
H03 H 0.8670 0.4885 0.4442 0.099 Uiso 1 1 calc R U
O04 O 0.84019(8) 0.4842(2) 0.27296(16) 0.0833(7) Uani 1 1 d . .
N1 N 0.71075(9) 0.75385(16) 0.63504(17) 0.0610(6) Uani 1 1 d . .
H1A H 0.7043 0.8137 0.5933 0.073 Uiso 1 1 calc R U
H1B H 0.7202 0.6937 0.6007 0.073 Uiso 1 1 calc R U

loop_
_atom_site_aniso_label
_atom_site_aniso_U_11
_atom_site_aniso_U_22
_atom_site_aniso_U_33
_atom_site_aniso_U_23
_atom_site_aniso_U_13
_atom_site_aniso_U_12
C1 0.0455(12) 0.0432(12) 0.0516(13) 0.0013(10) 0.0173(10) 0.0026(9)
C2 0.0418(11) 0.0425(12) 0.0494(13) 0.0027(9) 0.0189(9) 0.0020(8)
C3 0.0385(11) 0.0486(13) 0.0694(16) 0.0031(11) 0.0159(11) -0.0016(9)
C4 0.0407(12) 0.0459(13) 0.0720(17) 0.0070(11) 0.0185(11) 0.0087(10)
C5 0.0499(14) 0.0551(14) 0.0571(16) -0.0056(11) 0.0136(12) -0.0025(10)
C6 0.0455(13) 0.0514(13) 0.0535(15) -0.0029(10) 0.0129(11) 0.0006(9)
C7 0.0450(13) 0.0807(18) 0.0532(15) 0.0031(12) 0.0057(11) -0.0025(11)
C8 0.0526(14) 0.0798(18) 0.0461(15) 0.0040(12) 0.0114(12) -0.0045(12)
C9 0.088(2) 0.0663(18) 0.090(2) 0.0010(15) 0.0423(18) 0.0034(15)
C10 0.0716(19) 0.0706(19) 0.122(3) 0.0025(18) 0.036(2) -0.0028(14)
C11 0.091(3) 0.112(3) 0.224(6) 0.022(3) 0.070(3) 0.004(2)
C12 0.067(3) 0.177(5) 0.314(8) 0.053(6) 0.018(4) -0.010(3)
C13 0.086(2) 0.097(2) 0.082(2) 0.0031(18) 0.0042(19) 0.0100(18)
C14 0.094(2) 0.115(3) 0.103(3) 0.020(2) 0.008(2) -0.005(2)
C15 0.103(3) 0.169(5) 0.133(4) 0.021(3) -0.018(3) -0.035(3)
C16 0.202(6) 0.231(8) 0.223(8) -0.030(6) 0.031(6) -0.114(6)
O01 0.0543(9) 0.0441(9) 0.0638(11) 0.0025(7) 0.0245(8) -0.0030(7)
O02 0.0611(11) 0.0481(10) 0.1045(16) -0.0091(9) 0.0389(10) 0.0037(7)
O03 0.0539(10) 0.0891(14) 0.0608(12) 0.0006(9) 0.0240(9) 0.0050(9)
O04 0.0467(10) 0.1313(19) 0.0716(13) -0.0112(12) 0.0118(10) 0.0036(10)
N1 0.0662(13) 0.0469(11) 0.0716(15) 0.0028(10) 0.0182(11) 0.0039(9)

loop_
_atom_type_symbol
_atom_type_description
_atom_type_scat_dispersion_real
_atom_type_scat_dispersion_imag
_atom_type_scat_source
C C 0.0033 0.0016 'International Tables Vol C Tables 4.2.6.8 and 6.1.1.4'
H H 0.0000 0.0000 'International Tables Vol C Tables 4.2.6.8 and 6.1.1.4'
N N 0.0061 0.0033 'International Tables Vol C Tables 4.2.6.8 and 6.1.1.4'
O O 0.0106 0.0060 'International Tables Vol C Tables 4.2.6.8 and 6.1.1.4'

loop_
_geom_angle_atom_site_label_1
_geom_angle_atom_site_label_2
_geom_angle_atom_site_label_3
_geom_angle
_geom_angle_site_symmetry_1
_geom_angle_site_symmetry_3
O02 C1 O01 124.2(2) . .
O02 C1 C2 117.28(18) . .
O01 C1 C2 118.50(17) . .
C4 C2 C3 118.4(2) 7_656 .
C4 C2 C1 119.56(18) 7_656 .
C3 C2 C1 122.00(19) . .
C4 C3 C2 120.3(2) . .
C4 C3 H3 119.8 . .
C2 C3 H3 119.8 . .
C3 C4 C2 121.3(2) . 7_656
C3 C4 H4 122.1(16) . .
C2 C4 H4 116.3(16) 7_656 .
O04 C5 O03 123.6(2) . .
O04 C5 C6 122.9(2) . .
O03 C5 C6 113.4(2) . .
C7 C6 C8 119.3(2) . 2_755
C7 C6 C5 118.7(2) . .
C8 C6 C5 121.8(2) 2_755 .
C8 C7 C6 120.4(2) . .
C8 C7 H7 119.8 . .
C6 C7 H7 119.8 . .
C7 C8 C6 120.2(2) . 2_755
C7 C8 H8 121.0(18) . .
C6 C8 H8 118.8(18) 2_755 .
N1 C9 C10 112.7(3) . .
N1 C9 H9A 109.0 . .
C10 C9 H9A 109.0 . .
N1 C9 H9B 109.0 . .
C10 C9 H9B 109.0 . .
H9A C9 H9B 107.8 . .
C9 C10 C11 112.2(3) . .
C9 C10 H10A 109.2 . .
C11 C10 H10A 109.2 . .
C9 C10 H10B 109.2 . .
C11 C10 H10B 109.2 . .
H10A C10 H10B 107.9 . .
C12 C11 C10 114.3(5) . .
C12 C11 H11A 108.7 . .
C10 C11 H11A 108.7 . .
C12 C11 H11B 108.7 . .
C10 C11 H11B 108.7 . .
H11A C11 H11B 107.6 . .
C11 C12 H12A 109.5 . .
C11 C12 H12B 109.5 . .
H12A C12 H12B 109.5 . .
C11 C12 H12C 109.5 . .
H12A C12 H12C 109.5 . .
H12B C12 H12C 109.5 . .
C14 C13 N1 111.3(3) . .
C14 C13 H13A 109.4 . .
N1 C13 H13A 109.4 . .
C14 C13 H13B 109.4 . .
N1 C13 H13B 109.4 . .
H13A C13 H13B 108.0 . .
C13 C14 C15 110.2(3) . .
C13 C14 H14A 109.6 . .
C15 C14 H14A 109.6 . .
C13 C14 H14B 109.6 . .
C15 C14 H14B 109.6 . .
H14A C14 H14B 108.1 . .
C16 C15 C14 109.7(5) . .
C16 C15 H15A 109.7 . .
C14 C15 H15A 109.7 . .
C16 C15 H15B 109.7 . .
C14 C15 H15B 109.7 . .
H15A C15 H15B 108.2 . .
C15 C16 H16A 109.5 . .
C15 C16 H16B 109.5 . .
H16A C16 H16B 109.5 . .
C15 C16 H16C 109.5 . .
H16A C16 H16C 109.5 . .
H16B C16 H16C 109.5 . .
C5 O03 H03 109.5 . .
C9 N1 C13 111.4(2) . .
C9 N1 H1A 109.3 . .
C13 N1 H1A 109.3 . .
C9 N1 H1B 109.3 . .
C13 N1 H1B 109.3 . .
H1A N1 H1B 108.0 . .

loop_
_geom_bond_atom_site_label_1
_geom_bond_atom_site_label_2
_geom_bond_distance
_geom_bond_site_symmetry_2
C1 O02 1.244(2) .
C1 O01 1.267(2) .
C1 C2 1.504(3) .
C2 C4 1.388(3) 7_656
C2 C3 1.392(3) .
C3 C4 1.373(3) .
C3 H3 0.9300 .
C4 C2 1.388(3) 7_656
C4 H4 0.95(3) .
C5 O04 1.206(3) .
C5 O03 1.314(3) .
C5 C6 1.498(3) .
C6 C7 1.386(3) .
C6 C8 1.388(3) 2_755
C7 C8 1.381(4) .
C7 H7 0.9300 .
C8 C6 1.388(3) 2_755
C8 H8 0.92(3) .
C9 N1 1.479(3) .
C9 C10 1.489(5) .
C9 H9A 0.9700 .
C9 H9B 0.9700 .
C10 C11 1.529(4) .
C10 H10A 0.9700 .
C10 H10B 0.9700 .
C11 C12 1.476(7) .
C11 H11A 0.9700 .
C11 H11B 0.9700 .
C12 H12A 0.9600 .
C12 H12B 0.9600 .
C12 H12C 0.9600 .
C13 C14 1.462(5) .
C13 N1 1.511(4) .
C13 H13A 0.9700 .
C13 H13B 0.9700 .
C14 C15 1.555(5) .
C14 H14A 0.9700 .
C14 H14B 0.9700 .
C15 C16 1.446(7) .
C15 H15A 0.9700 .
C15 H15B 0.9700 .
C16 H16A 0.9600 .
C16 H16B 0.9600 .
C16 H16C 0.9600 .
O03 H03 0.8200 .
N1 H1A 0.8900 .
N1 H1B 0.8900 .
